data_7115456
loop_
_publ_author_name
'Michal J. Bialek'
'Lechoslaw Latos-Grazynski'

_publ_section_title
;
 Merging of inner and outer ruthenium organometallic coordination motifs
 within an azuliporphyrin framework
;
_journal_name_full Chem.Commun.
_journal_page_first 9270
_journal_paper_doi 10.1039/C4cc04271A
_journal_volume 50
_journal_year 2014
_chemical_formula_sum 'C60 H44 N6 O Ru'
_chemical_formula_weight 966.08
_chemical_name_systematic
; 
 ? 
;
_space_group_IT_number 2
_symmetry_cell_setting triclinic
_symmetry_space_group_name_Hall '-P 1'
_symmetry_space_group_name_H-M 'P -1'
_atom_sites_solution_hydrogens geom
_atom_sites_solution_primary direct
_atom_sites_solution_secondary difmap
_audit_creation_method SHELXL-97
_cell_angle_alpha 110.48(4)
_cell_angle_beta 92.56(4)
_cell_angle_gamma 113.89(5)
_cell_formula_units_Z 2
_cell_length_a 12.840(3)
_cell_length_b 13.714(4)
_cell_length_c 16.694(5)
_cell_measurement_reflns_used 3794
_cell_measurement_temperature 100(2)
_cell_measurement_theta_max 77.67
_cell_measurement_theta_min 2.89
_cell_volume 2457.6(19)
_computing_structure_refinement 'SHELXL-97 (Sheldrick, 1997)'
_computing_structure_solution 'SHELXS-97 (Sheldrick, 1990)'
_diffrn_ambient_temperature 100(2)
_diffrn_measured_fraction_theta_full 0.984
_diffrn_measured_fraction_theta_max 0.984
_diffrn_measurement_device_type 'Xcalibur, Onyx'
_diffrn_radiation_monochromator graphite
_diffrn_radiation_source 'fine-focus sealed tube'
_diffrn_radiation_type CuK\a
_diffrn_radiation_wavelength 1.54184
_diffrn_reflns_av_R_equivalents 0.0943
_diffrn_reflns_av_sigmaI/netI 0.1349
_diffrn_reflns_limit_h_max 15
_diffrn_reflns_limit_h_min -15
_diffrn_reflns_limit_k_max 16
_diffrn_reflns_limit_k_min -16
_diffrn_reflns_limit_l_max 19
_diffrn_reflns_limit_l_min -18
_diffrn_reflns_number 18841
_diffrn_reflns_theta_full 67.49
_diffrn_reflns_theta_max 67.49
_diffrn_reflns_theta_min 2.89
_exptl_absorpt_coefficient_mu 2.951
_exptl_absorpt_correction_T_max 0.930
_exptl_absorpt_correction_T_min 0.752
_exptl_absorpt_correction_type analytical
_exptl_absorpt_process_details
;
CrysAlis RED, Oxford Diffraction Ltd.,
Version 1.171.33.66 (release 28-04-2010 CrysAlis171 .NET)
(compiled Apr 28 2010,14:27:37)
Empirical absorption correction using spherical harmonics,
 implemented in SCALE3 ABSPACK scaling algorithm.
;
_exptl_crystal_colour 'dark brown'
_exptl_crystal_density_diffrn 1.305
_exptl_crystal_density_method 'not measured'
_exptl_crystal_description needle
_exptl_crystal_F_000 996
_exptl_crystal_size_max 0.19
_exptl_crystal_size_mid 0.04
_exptl_crystal_size_min 0.03
_platon_squeeze_details
;

;
_refine_diff_density_max 1.341
_refine_diff_density_min -1.107
_refine_diff_density_rms 0.121
_refine_ls_extinction_method none
_refine_ls_goodness_of_fit_ref 0.866
_refine_ls_hydrogen_treatment constr
_refine_ls_matrix_type full
_refine_ls_number_parameters 616
_refine_ls_number_reflns 8720
_refine_ls_number_restraints 0
_refine_ls_restrained_S_all 0.866
_refine_ls_R_factor_all 0.0896
_refine_ls_R_factor_gt 0.0630
_refine_ls_shift/su_max 0.009
_refine_ls_shift/su_mean 0.000
_refine_ls_structure_factor_coef Fsqd
_refine_ls_weighting_details 'calc w=1/[\s^2^(Fo^2^)+(0.0818P)^2^+0.0000P] where P=(Fo^2^+2Fc^2^)/3'
_refine_ls_weighting_scheme calc
_refine_ls_wR_factor_gt 0.1501
_refine_ls_wR_factor_ref 0.1570
_reflns_number_gt 5380
_reflns_number_total 8720
_reflns_threshold_expression >2sigma(I)
_cod_data_source_file c4cc04271a2.cif
_cod_data_source_block 2-1
_cod_database_code 7115456

loop_
_symmetry_equiv_pos_as_xyz
'x, y, z'
'-x, -y, -z'

loop_
_atom_site_label
_atom_site_type_symbol
_atom_site_fract_x
_atom_site_fract_y
_atom_site_fract_z
_atom_site_U_iso_or_equiv
_atom_site_adp_type
_atom_site_occupancy
_atom_site_site_symmetry_order
_atom_site_calc_flag
_atom_site_refinement_flags_posn
_atom_site_refinement_flags_adp
Ru1 Ru 0.27166(4) 0.03740(4) 0.27558(3) 0.02580(13) Uani 1 1 d . .
N22 N 0.3139(4) 0.2012(4) 0.2809(3) 0.0255(10) Uani 1 1 d . .
N23 N 0.1006(4) -0.0187(4) 0.2105(3) 0.0232(10) Uani 1 1 d . .
N24 N 0.2315(4) -0.1300(4) 0.2599(3) 0.0259(11) Uani 1 1 d . .
C1 C 0.5313(5) 0.2070(5) 0.3660(3) 0.0250(12) Uani 1 1 d . .
C2 C 0.6332(5) 0.2118(5) 0.4118(3) 0.0280(13) Uani 1 1 d . .
C2A C 0.7428(6) 0.3060(6) 0.4522(5) 0.0533(19) Uani 1 1 d . .
H2A H 0.7547 0.3723 0.4406 0.064 Uiso 1 1 calc R U
C2B C 0.8387(7) 0.3207(7) 0.5070(6) 0.062(2) Uani 1 1 d . .
H2B H 0.9061 0.3931 0.5236 0.074 Uiso 1 1 calc R U
C2C C 0.8498(6) 0.2460(6) 0.5404(4) 0.0472(17) Uani 1 1 d . .
H2C H 0.9208 0.2743 0.5802 0.057 Uiso 1 1 calc R U
C3 C 0.6000(5) 0.0962(5) 0.4103(3) 0.0270(12) Uani 1 1 d . .
C3A C 0.6593(5) 0.0660(5) 0.4625(3) 0.0310(13) Uani 1 1 d . .
H3A H 0.6203 -0.0122 0.4570 0.037 Uiso 1 1 calc R U
C3B C 0.7670(6) 0.1336(6) 0.5211(4) 0.0376(14) Uani 1 1 d . .
H3B H 0.7868 0.0962 0.5532 0.045 Uiso 1 1 calc R U
C4 C 0.4837(5) 0.0214(5) 0.3545(3) 0.0259(12) Uani 1 1 d . .
C5 C 0.4245(5) -0.1020(5) 0.3259(3) 0.0290(13) Uani 1 1 d . .
C5A C 0.4905(5) -0.1671(5) 0.3304(4) 0.0307(13) Uani 1 1 d . .
C5B C 0.5706(6) -0.1718(6) 0.2774(4) 0.0406(15) Uani 1 1 d . .
H5B H 0.5806 -0.1341 0.2383 0.049 Uiso 1 1 calc R U
C5C C 0.6360(6) -0.2303(6) 0.2804(5) 0.0471(17) Uani 1 1 d . .
H5C H 0.6903 -0.2315 0.2437 0.057 Uiso 1 1 calc R U
C5D C 0.6230(6) -0.2866(6) 0.3359(4) 0.0429(16) Uani 1 1 d . .
H5D H 0.6683 -0.3261 0.3380 0.052 Uiso 1 1 calc R U
C5E C 0.5422(6) -0.2847(6) 0.3890(4) 0.0435(17) Uani 1 1 d . .
H5E H 0.5338 -0.3217 0.4286 0.052 Uiso 1 1 calc R U
C5F C 0.4743(6) -0.2291(5) 0.3842(4) 0.0362(14) Uani 1 1 d . .
H5F H 0.4160 -0.2329 0.4177 0.043 Uiso 1 1 calc R U
C6 C 0.3060(5) -0.1703(5) 0.2830(3) 0.0261(12) Uani 1 1 d . .
C7 C 0.2456(5) -0.2954(5) 0.2516(4) 0.0326(13) Uani 1 1 d . .
H7 H 0.2776 -0.3448 0.2570 0.039 Uiso 1 1 calc R U
C8 C 0.1353(6) -0.3292(5) 0.2131(4) 0.0349(14) Uani 1 1 d . .
H8 H 0.0747 -0.4068 0.1879 0.042 Uiso 1 1 calc R U
C9 C 0.1255(5) -0.2271(5) 0.2167(3) 0.0298(13) Uani 1 1 d . .
C10 C 0.0249(5) -0.2290(5) 0.1784(3) 0.0297(13) Uani 1 1 d . .
C10A C -0.0815(5) -0.3448(5) 0.1356(3) 0.0309(13) Uani 1 1 d . .
C10B C -0.0891(6) -0.4268(6) 0.0543(4) 0.0424(16) Uani 1 1 d . .
H10B H -0.0251 -0.4110 0.0262 0.051 Uiso 1 1 calc R U
C10C C -0.1896(6) -0.5313(6) 0.0143(4) 0.0460(18) Uani 1 1 d . .
H10C H -0.1945 -0.5855 -0.0418 0.055 Uiso 1 1 calc R U
C10D C -0.2814(6) -0.5576(6) 0.0541(4) 0.0413(16) Uani 1 1 d . .
H10D H -0.3498 -0.6297 0.0265 0.050 Uiso 1 1 calc R U
C10E C -0.2734(6) -0.4774(6) 0.1356(4) 0.0421(16) Uani 1 1 d . .
H10E H -0.3368 -0.4952 0.1640 0.051 Uiso 1 1 calc R U
C10F C -0.1765(6) -0.3739(5) 0.1754(4) 0.0363(14) Uani 1 1 d . .
H10F H -0.1732 -0.3204 0.2313 0.044 Uiso 1 1 calc R U
C11 C 0.0121(5) -0.1318(5) 0.1767(3) 0.0301(13) Uani 1 1 d . .
C12 C -0.0914(5) -0.1338(6) 0.1390(4) 0.0361(15) Uani 1 1 d . .
H12 H -0.1645 -0.2006 0.1112 0.043 Uiso 1 1 calc R U
C13 C -0.0664(5) -0.0233(6) 0.1503(4) 0.0345(14) Uani 1 1 d . .
H13 H -0.1187 0.0021 0.1326 0.041 Uiso 1 1 calc R U
C14 C 0.0552(5) 0.0488(6) 0.1944(4) 0.0330(14) Uani 1 1 d . .
C15 C 0.1180(6) 0.1690(6) 0.2158(4) 0.0334(14) Uani 1 1 d . .
C15A C 0.0511(6) 0.2294(6) 0.1953(4) 0.0412(16) Uani 1 1 d . .
C15B C 0.0143(6) 0.2093(7) 0.1084(5) 0.0519(19) Uani 1 1 d . .
H15B H 0.0312 0.1579 0.0620 0.062 Uiso 1 1 calc R U
C15C C -0.0479(7) 0.2659(8) 0.0904(7) 0.072(3) Uani 1 1 d . .
H15C H -0.0733 0.2522 0.0315 0.086 Uiso 1 1 calc R U
C15D C -0.0725(8) 0.3417(8) 0.1582(8) 0.089(4) Uani 1 1 d . .
H15D H -0.1155 0.3788 0.1454 0.106 Uiso 1 1 calc R U
C15E C -0.0342(8) 0.3632(8) 0.2446(7) 0.077(3) Uani 1 1 d . .
H15E H -0.0495 0.4160 0.2912 0.092 Uiso 1 1 calc R U
C15F C 0.0276(7) 0.3056(7) 0.2622(5) 0.057(2) Uani 1 1 d . .
H15F H 0.0534 0.3196 0.3212 0.068 Uiso 1 1 calc R U
C16 C 0.2380(5) 0.2370(5) 0.2532(3) 0.0300(13) Uani 1 1 d . .
C17 C 0.3015(5) 0.3583(5) 0.2688(4) 0.0324(13) Uani 1 1 d . .
H17 H 0.2701 0.4044 0.2559 0.039 Uiso 1 1 calc R U
C18 C 0.4140(5) 0.3944(5) 0.3051(4) 0.0314(13) Uani 1 1 d . .
H18 H 0.4763 0.4700 0.3212 0.038 Uiso 1 1 calc R U
C19 C 0.4219(5) 0.2969(5) 0.3148(3) 0.0242(12) Uani 1 1 d . .
C20 C 0.5224(5) 0.3030(5) 0.3554(3) 0.0282(13) Uani 1 1 d . .
C20A C 0.6252(5) 0.4225(5) 0.3918(3) 0.0271(13) Uani 1 1 d . .
C20B C 0.7070(6) 0.4601(6) 0.3436(4) 0.0409(16) Uani 1 1 d . .
H20B H 0.6973 0.4096 0.2847 0.049 Uiso 1 1 calc R U
C20C C 0.8009(6) 0.5679(6) 0.3791(4) 0.0423(16) Uani 1 1 d . .
H20C H 0.8556 0.5910 0.3448 0.051 Uiso 1 1 calc R U
C20D C 0.8171(5) 0.6434(5) 0.4641(4) 0.0351(14) Uani 1 1 d . .
H20D H 0.8828 0.7179 0.4894 0.042 Uiso 1 1 calc R U
C20E C 0.7356(6) 0.6077(6) 0.5111(4) 0.0461(18) Uani 1 1 d . .
H20E H 0.7443 0.6591 0.5693 0.055 Uiso 1 1 calc R U
C20F C 0.6429(6) 0.5008(6) 0.4764(4) 0.0429(17) Uani 1 1 d . .
H20F H 0.5885 0.4790 0.5112 0.052 Uiso 1 1 calc R U
C21 C 0.4382(5) 0.0916(5) 0.3326(3) 0.0248(12) Uani 1 1 d . .
C22 C 0.2408(6) 0.0789(5) 0.3855(3) 0.0297(13) Uani 1 1 d . .
O22 O 0.2230(4) 0.1062(4) 0.4554(2) 0.0421(11) Uani 1 1 d . .
C23 C 0.3610(5) -0.0776(5) 0.1177(4) 0.0340(14) Uani 1 1 d . .
H23 H 0.3864 -0.1025 0.1578 0.041 Uiso 1 1 calc R U
C24 C 0.3804(6) -0.1152(5) 0.0332(4) 0.0364(14) Uani 1 1 d . .
H24 H 0.4177 -0.1643 0.0170 0.044 Uiso 1 1 calc R U
C25 C 0.3442(5) -0.0797(5) -0.0280(3) 0.0356(15) Uani 1 1 d . .
C26 C 0.2917(6) -0.0066(6) 0.0024(4) 0.0431(17) Uani 1 1 d . .
H26 H 0.2674 0.0221 -0.0352 0.052 Uiso 1 1 calc R U
C27 C 0.2747(6) 0.0241(6) 0.0864(4) 0.0386(15) Uani 1 1 d . .
H27 H 0.2362 0.0719 0.1040 0.046 Uiso 1 1 calc R U
C28 C 0.4141(7) -0.1915(6) -0.1393(4) 0.050(2) Uani 1 1 d . .
H28A H 0.3628 -0.2664 -0.1379 0.075 Uiso 1 1 calc R U
H28B H 0.4901 -0.1581 -0.1001 0.075 Uiso 1 1 calc R U
H28C H 0.4246 -0.2034 -0.1992 0.075 Uiso 1 1 calc R U
C29 C 0.3238(7) -0.0768(8) -0.1736(4) 0.060(2) Uani 1 1 d . .
H29A H 0.3557 -0.0964 -0.2260 0.090 Uiso 1 1 calc R U
H29B H 0.3507 0.0076 -0.1463 0.090 Uiso 1 1 calc R U
H29C H 0.2383 -0.1166 -0.1903 0.090 Uiso 1 1 calc R U
N1 N 0.3091(4) -0.0092(4) 0.1457(3) 0.0298(11) Uani 1 1 d . .
N2 N 0.3635(5) -0.1144(5) -0.1114(3) 0.0452(15) Uani 1 1 d . .
C30 C 0.9501(6) 0.9192(7) 0.3851(4) 0.0458(17) Uani 1 1 d . .
C31 C 0.9296(7) 1.0144(6) 0.3799(4) 0.0517(19) Uani 1 1 d . .
H31A H 0.9683 1.0387 0.3361 0.078 Uiso 1 1 calc R U
H31B H 0.9613 1.0804 0.4372 0.078 Uiso 1 1 calc R U
H31C H 0.8456 0.9879 0.3630 0.078 Uiso 1 1 calc R U
N3 N 0.9672(5) 0.8501(5) 0.3905(3) 0.0430(14) Uani 1 1 d . .

loop_
_atom_site_aniso_label
_atom_site_aniso_U_11
_atom_site_aniso_U_22
_atom_site_aniso_U_33
_atom_site_aniso_U_23
_atom_site_aniso_U_13
_atom_site_aniso_U_12
Ru1 0.0300(2) 0.0300(3) 0.01681(19) 0.00966(17) 0.00557(16) 0.01269(19)
N22 0.030(3) 0.030(3) 0.016(2) 0.013(2) 0.0026(19) 0.011(2)
N23 0.021(2) 0.026(3) 0.021(2) 0.0079(19) 0.0016(18) 0.010(2)
N24 0.036(3) 0.025(3) 0.018(2) 0.011(2) 0.006(2) 0.014(2)
C1 0.030(3) 0.031(3) 0.017(2) 0.012(2) 0.010(2) 0.014(3)
C2 0.027(3) 0.029(3) 0.028(3) 0.013(3) 0.005(2) 0.011(3)
C2A 0.049(4) 0.046(4) 0.076(5) 0.038(4) 0.002(4) 0.021(4)
C2B 0.041(4) 0.049(5) 0.087(6) 0.036(4) -0.007(4) 0.008(4)
C2C 0.043(4) 0.046(4) 0.046(4) 0.017(3) -0.003(3) 0.017(4)
C3 0.025(3) 0.030(3) 0.024(3) 0.012(2) 0.003(2) 0.009(3)
C3A 0.034(3) 0.032(3) 0.026(3) 0.011(3) 0.007(2) 0.014(3)
C3B 0.039(4) 0.045(4) 0.032(3) 0.016(3) 0.006(3) 0.022(3)
C4 0.023(3) 0.038(4) 0.024(3) 0.016(3) 0.008(2) 0.017(3)
C5 0.040(4) 0.031(3) 0.018(3) 0.011(2) 0.010(2) 0.017(3)
C5A 0.025(3) 0.033(3) 0.027(3) 0.012(3) 0.001(2) 0.007(3)
C5B 0.050(4) 0.044(4) 0.036(3) 0.021(3) 0.018(3) 0.024(3)
C5C 0.044(4) 0.056(5) 0.058(4) 0.029(4) 0.025(3) 0.031(4)
C5D 0.032(4) 0.043(4) 0.058(4) 0.021(3) 0.002(3) 0.020(3)
C5E 0.061(5) 0.038(4) 0.031(3) 0.015(3) 0.002(3) 0.022(4)
C5F 0.047(4) 0.040(4) 0.028(3) 0.017(3) 0.012(3) 0.023(3)
C6 0.029(3) 0.031(3) 0.021(3) 0.011(2) 0.008(2) 0.015(3)
C7 0.035(3) 0.035(4) 0.034(3) 0.015(3) 0.009(3) 0.020(3)
C8 0.038(4) 0.029(3) 0.033(3) 0.013(3) 0.009(3) 0.011(3)
C9 0.035(3) 0.029(3) 0.018(3) 0.006(2) 0.004(2) 0.010(3)
C10 0.027(3) 0.033(3) 0.023(3) 0.011(2) 0.007(2) 0.008(3)
C10A 0.039(4) 0.028(3) 0.019(3) 0.006(2) 0.002(2) 0.013(3)
C10B 0.049(4) 0.038(4) 0.033(3) 0.014(3) 0.015(3) 0.012(3)
C10C 0.050(4) 0.045(4) 0.028(3) 0.008(3) 0.005(3) 0.012(4)
C10D 0.034(4) 0.033(4) 0.040(4) 0.014(3) -0.002(3) 0.001(3)
C10E 0.037(4) 0.041(4) 0.036(3) 0.015(3) 0.009(3) 0.007(3)
C10F 0.040(4) 0.035(4) 0.029(3) 0.009(3) 0.010(3) 0.016(3)
C11 0.034(3) 0.033(4) 0.022(3) 0.009(3) 0.006(2) 0.016(3)
C12 0.026(3) 0.041(4) 0.033(3) 0.015(3) 0.002(3) 0.008(3)
C13 0.027(3) 0.038(4) 0.035(3) 0.013(3) -0.001(3) 0.014(3)
C14 0.034(3) 0.037(4) 0.026(3) 0.011(3) 0.005(3) 0.016(3)
C15 0.040(4) 0.035(4) 0.025(3) 0.013(3) 0.004(3) 0.017(3)
C15A 0.034(4) 0.037(4) 0.046(4) 0.020(3) -0.002(3) 0.008(3)
C15B 0.045(4) 0.057(5) 0.054(4) 0.033(4) 0.001(3) 0.015(4)
C15C 0.052(5) 0.074(6) 0.100(7) 0.063(6) -0.006(5) 0.017(5)
C15D 0.045(5) 0.064(6) 0.169(11) 0.073(7) -0.013(6) 0.017(5)
C15E 0.057(6) 0.058(6) 0.120(8) 0.032(6) 0.005(5) 0.035(5)
C15F 0.046(4) 0.048(5) 0.072(5) 0.015(4) 0.003(4) 0.025(4)
C16 0.034(3) 0.036(4) 0.025(3) 0.016(3) 0.005(2) 0.018(3)
C17 0.037(3) 0.032(3) 0.035(3) 0.016(3) 0.005(3) 0.019(3)
C18 0.034(3) 0.025(3) 0.029(3) 0.010(2) 0.004(3) 0.008(3)
C19 0.028(3) 0.024(3) 0.018(2) 0.008(2) 0.007(2) 0.009(3)
C20 0.036(3) 0.034(4) 0.018(3) 0.011(2) 0.010(2) 0.019(3)
C20A 0.035(3) 0.030(3) 0.019(3) 0.009(2) 0.000(2) 0.018(3)
C20B 0.048(4) 0.041(4) 0.023(3) 0.013(3) 0.008(3) 0.010(3)
C20C 0.046(4) 0.042(4) 0.030(3) 0.017(3) 0.012(3) 0.009(3)
C20D 0.035(3) 0.031(4) 0.030(3) 0.010(3) 0.002(3) 0.008(3)
C20E 0.054(4) 0.036(4) 0.031(3) 0.002(3) 0.011(3) 0.013(3)
C20F 0.046(4) 0.038(4) 0.032(3) 0.010(3) 0.017(3) 0.009(3)
C21 0.034(3) 0.025(3) 0.016(2) 0.006(2) 0.008(2) 0.015(3)
C22 0.047(4) 0.022(3) 0.019(3) 0.005(2) 0.005(3) 0.017(3)
O22 0.058(3) 0.046(3) 0.022(2) 0.0125(19) 0.017(2) 0.024(2)
C23 0.040(4) 0.035(4) 0.027(3) 0.014(3) 0.010(3) 0.016(3)
C24 0.040(4) 0.031(3) 0.032(3) 0.011(3) 0.013(3) 0.011(3)
C25 0.031(3) 0.039(4) 0.019(3) 0.005(3) 0.003(2) 0.006(3)
C26 0.044(4) 0.070(5) 0.025(3) 0.024(3) 0.011(3) 0.030(4)
C27 0.044(4) 0.056(4) 0.023(3) 0.017(3) 0.007(3) 0.028(3)
C28 0.061(5) 0.042(4) 0.029(3) 0.007(3) 0.024(3) 0.012(4)
C29 0.065(5) 0.094(6) 0.020(3) 0.024(4) 0.019(3) 0.034(5)
N1 0.031(3) 0.033(3) 0.022(2) 0.010(2) 0.006(2) 0.012(2)
N2 0.042(3) 0.060(4) 0.023(3) 0.015(3) 0.010(2) 0.014(3)
C30 0.045(4) 0.052(5) 0.031(3) 0.011(3) 0.007(3) 0.019(4)
C31 0.058(5) 0.054(5) 0.040(4) 0.017(3) 0.015(3) 0.024(4)
N3 0.044(3) 0.049(4) 0.027(3) 0.014(3) 0.005(2) 0.015(3)

loop_
_atom_type_symbol
_atom_type_description
_atom_type_scat_dispersion_real
_atom_type_scat_dispersion_imag
_atom_type_scat_source
C C 0.0181 0.0091 'International Tables Vol C Tables 4.2.6.8 and 6.1.1.4'
H H 0.0000 0.0000 'International Tables Vol C Tables 4.2.6.8 and 6.1.1.4'
N N 0.0311 0.0180 'International Tables Vol C Tables 4.2.6.8 and 6.1.1.4'
O O 0.0492 0.0322 'International Tables Vol C Tables 4.2.6.8 and 6.1.1.4'
Ru Ru 0.0552 3.2960 'International Tables Vol C Tables 4.2.6.8 and 6.1.1.4'

loop_
_geom_angle_atom_site_label_1
_geom_angle_atom_site_label_2
_geom_angle_atom_site_label_3
_geom_angle
C22 Ru1 C21 88.1(2)
C22 Ru1 N24 94.1(2)
C21 Ru1 N24 90.5(2)
C22 Ru1 N22 90.6(2)
C21 Ru1 N22 90.0(2)
N24 Ru1 N22 175.27(17)
C22 Ru1 N23 94.6(2)
C21 Ru1 N23 177.26(19)
N24 Ru1 N23 90.2(2)
N22 Ru1 N23 89.13(19)
C22 Ru1 N1 179.2(2)
C21 Ru1 N1 91.83(19)
N24 Ru1 N1 86.70(18)
N22 Ru1 N1 88.58(18)
N23 Ru1 N1 85.55(18)
C19 N22 C16 107.0(5)
C19 N22 Ru1 126.8(4)
C16 N22 Ru1 126.2(4)
C14 N23 C11 107.0(5)
C14 N23 Ru1 126.9(4)
C11 N23 Ru1 126.0(4)
C6 N24 C9 106.4(5)
C6 N24 Ru1 127.5(4)
C9 N24 Ru1 126.0(4)
C21 C1 C20 123.8(5)
C21 C1 C2 110.1(5)
C20 C1 C2 126.1(5)
C2A C2 C1 128.9(6)
C2A C2 C3 124.2(6)
C1 C2 C3 106.9(5)
C2 C2A C2B 131.6(7)
C2 C2A H2A 114.2
C2B C2A H2A 114.2
C2C C2B C2A 129.7(7)
C2C C2B H2B 115.1
C2A C2B H2B 115.1
C2B C2C C3B 125.7(7)
C2B C2C H2C 117.1
C3B C2C H2C 117.1
C3A C3 C2 127.0(5)
C3A C3 C4 125.7(5)
C2 C3 C4 106.6(5)
C3B C3A C3 129.5(6)
C3B C3A H3A 115.2
C3 C3A H3A 115.2
C2C C3B C3A 130.8(6)
C2C C3B H3B 114.6
C3A C3B H3B 114.6
C5 C4 C21 125.6(5)
C5 C4 C3 125.0(5)
C21 C4 C3 109.4(5)
C6 C5 C4 123.7(5)
C6 C5 C5A 115.8(5)
C4 C5 C5A 120.1(5)
C5B C5A C5F 117.2(6)
C5B C5A C5 119.6(5)
C5F C5A C5 123.2(5)
C5C C5B C5A 121.6(6)
C5C C5B H5B 119.2
C5A C5B H5B 119.2
C5D C5C C5B 120.7(6)
C5D C5C H5C 119.7
C5B C5C H5C 119.7
C5C C5D C5E 119.1(6)
C5C C5D H5D 120.4
C5E C5D H5D 120.4
C5F C5E C5D 120.2(6)
C5F C5E H5E 119.9
C5D C5E H5E 119.9
C5E C5F C5A 121.0(6)
C5E C5F H5F 119.5
C5A C5F H5F 119.5
N24 C6 C5 126.1(5)
N24 C6 C7 109.4(5)
C5 C6 C7 124.5(5)
C8 C7 C6 107.2(6)
C8 C7 H7 126.4
C6 C7 H7 126.4
C7 C8 C9 108.0(6)
C7 C8 H8 126.0
C9 C8 H8 126.0
N24 C9 C10 126.6(6)
N24 C9 C8 109.1(5)
C10 C9 C8 124.2(6)
C9 C10 C11 126.5(6)
C9 C10 C10A 117.5(6)
C11 C10 C10A 115.9(5)
C10B C10A C10F 117.7(6)
C10B C10A C10 121.1(6)
C10F C10A C10 121.2(5)
C10C C10B C10A 120.3(6)
C10C C10B H10B 119.9
C10A C10B H10B 119.9
C10D C10C C10B 121.1(6)
C10D C10C H10C 119.5
C10B C10C H10C 119.5
C10C C10D C10E 118.9(6)
C10C C10D H10D 120.6
C10E C10D H10D 120.6
C10F C10E C10D 121.1(6)
C10F C10E H10E 119.4
C10D C10E H10E 119.4
C10E C10F C10A 121.0(6)
C10E C10F H10F 119.5
C10A C10F H10F 119.5
N23 C11 C10 124.6(5)
N23 C11 C12 109.1(5)
C10 C11 C12 126.3(6)
C13 C12 C11 107.7(6)
C13 C12 H12 126.2
C11 C12 H12 126.2
C12 C13 C14 106.9(6)
C12 C13 H13 126.5
C14 C13 H13 126.5
N23 C14 C15 125.1(6)
N23 C14 C13 109.3(5)
C15 C14 C13 125.6(6)
C16 C15 C14 125.4(6)
C16 C15 C15A 117.4(5)
C14 C15 C15A 117.2(6)
C15F C15A C15B 119.7(7)
C15F C15A C15 120.2(6)
C15B C15A C15 120.1(6)
C15A C15B C15C 119.5(8)
C15A C15B H15B 120.2
C15C C15B H15B 120.2
C15D C15C C15B 120.5(8)
C15D C15C H15C 119.7
C15B C15C H15C 119.7
C15E C15D C15C 120.0(8)
C15E C15D H15D 120.0
C15C C15D H15D 120.0
C15D C15E C15F 119.2(9)
C15D C15E H15E 120.4
C15F C15E H15E 120.4
C15A C15F C15E 121.1(8)
C15A C15F H15F 119.5
C15E C15F H15F 119.5
N22 C16 C15 127.0(6)
N22 C16 C17 109.0(5)
C15 C16 C17 124.0(6)
C18 C17 C16 107.4(5)
C18 C17 H17 126.3
C16 C17 H17 126.3
C17 C18 C19 107.5(5)
C17 C18 H18 126.3
C19 C18 H18 126.3
N22 C19 C20 126.8(5)
N22 C19 C18 109.0(5)
C20 C19 C18 124.1(5)
C19 C20 C1 124.8(6)
C19 C20 C20A 114.6(5)
C1 C20 C20A 120.6(5)
C20F C20A C20B 116.5(6)
C20F C20A C20 120.7(5)
C20B C20A C20 122.8(5)
C20C C20B C20A 121.5(6)
C20C C20B H20B 119.3
C20A C20B H20B 119.3
C20B C20C C20D 120.7(6)
C20B C20C H20C 119.7
C20D C20C H20C 119.7
C20E C20D C20C 118.0(6)
C20E C20D H20D 121.0
C20C C20D H20D 121.0
C20F C20E C20D 121.6(6)
C20F C20E H20E 119.2
C20D C20E H20E 119.2
C20E C20F C20A 121.8(6)
C20E C20F H20F 119.1
C20A C20F H20F 119.1
C1 C21 C4 106.4(5)
C1 C21 Ru1 127.6(4)
C4 C21 Ru1 125.9(4)
O22 C22 Ru1 179.0(6)
N1 C23 C24 124.2(6)
N1 C23 H23 117.9
C24 C23 H23 117.9
C23 C24 C25 119.5(6)
C23 C24 H24 120.3
C25 C24 H24 120.3
N2 C25 C26 123.6(6)
N2 C25 C24 120.6(6)
C26 C25 C24 115.8(5)
C27 C26 C25 120.4(6)
C27 C26 H26 119.8
C25 C26 H26 119.8
N1 C27 C26 124.4(6)
N1 C27 H27 117.8
C26 C27 H27 117.8
N2 C28 H28A 109.5
N2 C28 H28B 109.5
H28A C28 H28B 109.5
N2 C28 H28C 109.5
H28A C28 H28C 109.5
H28B C28 H28C 109.5
N2 C29 H29A 109.5
N2 C29 H29B 109.5
H29A C29 H29B 109.5
N2 C29 H29C 109.5
H29A C29 H29C 109.5
H29B C29 H29C 109.5
C23 N1 C27 115.7(5)
C23 N1 Ru1 122.4(4)
C27 N1 Ru1 121.8(4)
C25 N2 C28 120.9(6)
C25 N2 C29 119.2(6)
C28 N2 C29 119.8(5)
N3 C30 C31 178.5(8)
C30 C31 H31A 109.5
C30 C31 H31B 109.5
H31A C31 H31B 109.5
C30 C31 H31C 109.5
H31A C31 H31C 109.5
H31B C31 H31C 109.5

loop_
_geom_bond_atom_site_label_1
_geom_bond_atom_site_label_2
_geom_bond_distance
Ru1 C22 1.835(5)
Ru1 C21 2.017(6)
Ru1 N24 2.053(5)
Ru1 N22 2.054(5)
Ru1 N23 2.105(5)
Ru1 N1 2.170(4)
N22 C19 1.379(7)
N22 C16 1.382(7)
N23 C14 1.364(7)
N23 C11 1.385(7)
N24 C6 1.384(7)
N24 C9 1.385(7)
C1 C21 1.427(8)
C1 C20 1.435(8)
C1 C2 1.452(8)
C2 C2A 1.392(9)
C2 C3 1.455(8)
C2A C2B 1.401(10)
C2A H2A 0.9500
C2B C2C 1.375(10)
C2B H2B 0.9500
C2C C3B 1.380(9)
C2C H2C 0.9500
C3 C3A 1.399(8)
C3 C4 1.456(8)
C3A C3B 1.391(8)
C3A H3A 0.9500
C3B H3B 0.9500
C4 C5 1.425(8)
C4 C21 1.444(8)
C5 C6 1.409(8)
C5 C5A 1.474(8)
C5A C5B 1.392(8)
C5A C5F 1.408(8)
C5B C5C 1.385(9)
C5B H5B 0.9500
C5C C5D 1.376(9)
C5C H5C 0.9500
C5D C5E 1.397(9)
C5D H5D 0.9500
C5E C5F 1.387(9)
C5E H5E 0.9500
C5F H5F 0.9500
C6 C7 1.441(8)
C7 C8 1.346(9)
C7 H7 0.9500
C8 C9 1.437(8)
C8 H8 0.9500
C9 C10 1.402(8)
C10 C11 1.416(8)
C10 C10A 1.504(8)
C10A C10B 1.396(8)
C10A C10F 1.398(8)
C10B C10C 1.386(9)
C10B H10B 0.9500
C10C C10D 1.362(9)
C10C H10C 0.9500
C10D C10E 1.385(9)
C10D H10D 0.9500
C10E C10F 1.356(9)
C10E H10E 0.9500
C10F H10F 0.9500
C11 C12 1.430(8)
C12 C13 1.355(9)
C12 H12 0.9500
C13 C14 1.447(8)
C13 H13 0.9500
C14 C15 1.408(9)
C15 C16 1.405(8)
C15 C15A 1.513(9)
C15A C15F 1.379(10)
C15A C15B 1.399(9)
C15B C15C 1.404(11)
C15B H15B 0.9500
C15C C15D 1.392(14)
C15C H15C 0.9500
C15D C15E 1.389(13)
C15D H15D 0.9500
C15E C15F 1.410(11)
C15E H15E 0.9500
C15F H15F 0.9500
C16 C17 1.442(8)
C17 C18 1.354(8)
C17 H17 0.9500
C18 C19 1.443(8)
C18 H18 0.9500
C19 C20 1.388(8)
C20 C20A 1.509(8)
C20A C20F 1.383(8)
C20A C20B 1.395(8)
C20B C20C 1.368(9)
C20B H20B 0.9500
C20C C20D 1.379(8)
C20C H20C 0.9500
C20D C20E 1.370(9)
C20D H20D 0.9500
C20E C20F 1.354(9)
C20E H20E 0.9500
C20F H20F 0.9500
C22 O22 1.158(6)
C23 N1 1.330(8)
C23 C24 1.394(8)
C23 H23 0.9500
C24 C25 1.410(9)
C24 H24 0.9500
C25 N2 1.374(7)
C25 C26 1.393(9)
C26 C27 1.370(8)
C26 H26 0.9500
C27 N1 1.352(7)
C27 H27 0.9500
C28 N2 1.413(9)
C28 H28A 0.9800
C28 H28B 0.9800
C28 H28C 0.9800
C29 N2 1.464(9)
C29 H29A 0.9800
C29 H29B 0.9800
C29 H29C 0.9800
C30 N3 1.087(9)
C30 C31 1.462(10)
C31 H31A 0.9800
C31 H31B 0.9800
C31 H31C 0.9800

loop_
_geom_torsion_atom_site_label_1
_geom_torsion_atom_site_label_2
_geom_torsion_atom_site_label_3
_geom_torsion_atom_site_label_4
_geom_torsion
C21 C1 C2 C2A 178.5(6)
C20 C1 C2 C2A -2.2(10)
C21 C1 C2 C3 -2.7(6)
C20 C1 C2 C3 176.6(5)
C1 C2 C2A C2B 170.1(8)
C3 C2 C2A C2B -8.5(13)
C2 C2A C2B C2C -3.5(17)
C2A C2B C2C C3B 4.5(15)
C2A C2 C3 C3A 14.7(10)
C1 C2 C3 C3A -164.2(5)
C2A C2 C3 C4 -174.4(6)
C1 C2 C3 C4 6.8(6)
C2 C3 C3A C3B -6.7(10)
C4 C3 C3A C3B -175.9(5)
C2B C2C C3B C3A 4.3(13)
C3 C3A C3B C2C -5.2(11)
C3A C3 C4 C5 -17.6(9)
C2 C3 C4 C5 171.3(5)
C3A C3 C4 C21 162.6(5)
C2 C3 C4 C21 -8.5(6)
C21 C4 C5 C6 -10.1(8)
C3 C4 C5 C6 170.1(5)
C21 C4 C5 C5A 162.2(5)
C3 C4 C5 C5A -17.6(8)
C6 C5 C5A C5B 106.4(6)
C4 C5 C5A C5B -66.5(7)
C6 C5 C5A C5F -71.5(7)
C4 C5 C5A C5F 115.7(6)
C5F C5A C5B C5C -3.1(10)
C5 C5A C5B C5C 178.9(6)
C5A C5B C5C C5D 0.5(11)
C5B C5C C5D C5E 0.4(11)
C5C C5D C5E C5F 1.5(10)
C5D C5E C5F C5A -4.3(10)
C5B C5A C5F C5E 5.0(9)
C5 C5A C5F C5E -177.1(6)
C9 N24 C6 C5 177.9(5)
Ru1 N24 C6 C5 3.0(7)
C9 N24 C6 C7 1.4(5)
Ru1 N24 C6 C7 -173.5(3)
C4 C5 C6 N24 2.3(8)
C5A C5 C6 N24 -170.2(5)
C4 C5 C6 C7 178.3(5)
C5A C5 C6 C7 5.7(7)
N24 C6 C7 C8 -2.2(6)
C5 C6 C7 C8 -178.7(5)
C6 C7 C8 C9 2.1(6)
C6 N24 C9 C10 -177.4(5)
Ru1 N24 C9 C10 -2.4(7)
C6 N24 C9 C8 -0.1(6)
Ru1 N24 C9 C8 174.9(3)
C7 C8 C9 N24 -1.3(6)
C7 C8 C9 C10 176.1(5)
N24 C9 C10 C11 -0.2(9)
C8 C9 C10 C11 -177.1(5)
N24 C9 C10 C10A -179.3(5)
C8 C9 C10 C10A 3.8(8)
C9 C10 C10A C10B -75.2(8)
C11 C10 C10A C10B 105.6(7)
C9 C10 C10A C10F 105.2(7)
C11 C10 C10A C10F -74.0(7)
C10F C10A C10B C10C 2.1(10)
C10 C10A C10B C10C -177.5(6)
C10A C10B C10C C10D -1.8(11)
C10B C10C C10D C10E 0.5(11)
C10C C10D C10E C10F 0.4(11)
C10D C10E C10F C10A 0.0(11)
C10B C10A C10F C10E -1.2(10)
C10 C10A C10F C10E 178.4(6)
C14 N23 C11 C10 178.4(5)
Ru1 N23 C11 C10 -2.2(7)
C14 N23 C11 C12 -0.4(6)
Ru1 N23 C11 C12 179.0(3)
C9 C10 C11 N23 2.7(9)
C10A C10 C11 N23 -178.2(5)
C9 C10 C11 C12 -178.7(5)
C10A C10 C11 C12 0.4(8)
N23 C11 C12 C13 -0.4(6)
C10 C11 C12 C13 -179.2(5)
C11 C12 C13 C14 0.9(6)
C11 N23 C14 C15 -177.7(5)
Ru1 N23 C14 C15 2.9(8)
C11 N23 C14 C13 1.0(6)
Ru1 N23 C14 C13 -178.4(3)
C12 C13 C14 N23 -1.2(6)
C12 C13 C14 C15 177.5(6)
N23 C14 C15 C16 3.1(9)
C13 C14 C15 C16 -175.4(5)
N23 C14 C15 C15A -178.0(5)
C13 C14 C15 C15A 3.5(9)
C16 C15 C15A C15F -72.2(8)
C14 C15 C15A C15F 108.9(7)
C16 C15 C15A C15B 107.0(7)
C14 C15 C15A C15B -72.0(8)
C15F C15A C15B C15C -0.9(11)
C15 C15A C15B C15C 179.9(7)
C15A C15B C15C C15D 0.2(12)
C15B C15C C15D C15E 0.8(14)
C15C C15D C15E C15F -1.2(14)
C15B C15A C15F C15E 0.6(12)
C15 C15A C15F C15E 179.7(7)
C15D C15E C15F C15A 0.5(13)
C19 N22 C16 C15 -178.7(5)
Ru1 N22 C16 C15 -0.5(8)
C19 N22 C16 C17 1.2(6)
Ru1 N22 C16 C17 179.5(3)
C14 C15 C16 N22 -4.5(9)
C15A C15 C16 N22 176.6(5)
C14 C15 C16 C17 175.5(5)
C15A C15 C16 C17 -3.4(8)
N22 C16 C17 C18 0.1(6)
C15 C16 C17 C18 -179.9(5)
C16 C17 C18 C19 -1.4(6)
C16 N22 C19 C20 175.4(5)
Ru1 N22 C19 C20 -2.9(7)
C16 N22 C19 C18 -2.1(6)
Ru1 N22 C19 C18 179.6(3)
C17 C18 C19 N22 2.2(6)
C17 C18 C19 C20 -175.3(5)
N22 C19 C20 C1 2.5(8)
C18 C19 C20 C1 179.6(5)
N22 C19 C20 C20A -175.6(5)
C18 C19 C20 C20A 1.5(7)
C21 C1 C20 C19 2.5(8)
C2 C1 C20 C19 -176.7(5)
C21 C1 C20 C20A -179.5(4)
C2 C1 C20 C20A 1.3(8)
C19 C20 C20A C20F 89.2(7)
C1 C20 C20A C20F -89.0(7)
C19 C20 C20A C20B -91.0(7)
C1 C20 C20A C20B 90.8(7)
C20F C20A C20B C20C 1.4(10)
C20 C20A C20B C20C -178.4(6)
C20A C20B C20C C20D -0.4(11)
C20B C20C C20D C20E -0.9(11)
C20C C20D C20E C20F 1.4(11)
C20D C20E C20F C20A -0.4(12)
C20B C20A C20F C20E -0.9(11)
C20 C20A C20F C20E 178.9(6)
C20 C1 C21 C4 178.1(4)
C2 C1 C21 C4 -2.5(6)
C20 C1 C21 Ru1 -6.7(7)
C2 C1 C21 Ru1 172.7(4)
C5 C4 C21 C1 -173.0(5)
C3 C4 C21 C1 6.8(5)
C5 C4 C21 Ru1 11.8(7)
C3 C4 C21 Ru1 -168.4(3)
N1 C23 C24 C25 0.2(10)
C23 C24 C25 N2 179.3(6)
C23 C24 C25 C26 0.8(9)
N2 C25 C26 C27 179.7(6)
C24 C25 C26 C27 -1.8(10)
C25 C26 C27 N1 2.1(11)
C24 C23 N1 C27 -0.1(9)
C24 C23 N1 Ru1 176.1(5)
C26 C27 N1 C23 -1.0(10)
C26 C27 N1 Ru1 -177.2(5)
C26 C25 N2 C28 -178.1(6)
C24 C25 N2 C28 3.5(9)
C26 C25 N2 C29 -2.1(10)
C24 C25 N2 C29 179.4(6)

loop_
_platon_squeeze_void_nr
_platon_squeeze_void_average_x
_platon_squeeze_void_average_y
_platon_squeeze_void_average_z
_platon_squeeze_void_volume
_platon_squeeze_void_count_electrons
_platon_squeeze_void_content
1 0.500 0.500 0.000 245 61 ' '
